data_4516724
loop_
_publ_author_name
'Bose, Shubhankar Kumar'
'Brand, Simon'
'Omoregie, Helen Oluwatola'
'Haehnel, Martin'
'Maier, Jonathan'
'Bringmann, Gerhard'
'Marder, Todd B.'

_publ_section_title
;
 Highly Efficient Synthesis of Alkylboronate Esters via Cu(II)-Catalyzed
 Borylation of Unactivated Alkyl Bromides and Chlorides in Air
;
_journal_issue 12
_journal_name_full 'ACS Catalysis'
_journal_page_first 8332
_journal_paper_doi 10.1021/acscatal.6b02918
_journal_volume 6
_journal_year 2016
_chemical_formula_moiety 'C31 H38 Cu N2 O4'
_chemical_formula_sum 'C31 H38 Cu N2 O4'
_chemical_formula_weight 566.17
_space_group_crystal_system triclinic
_space_group_IT_number 2
_space_group_name_Hall '-P 1'
_space_group_name_H-M_alt 'P -1'
_atom_sites_solution_hydrogens geom
_atom_sites_solution_secondary iterative
_audit_creation_method SHELXL-2014/7
_cell_angle_alpha 86.86(3)
_cell_angle_beta 85.15(2)
_cell_angle_gamma 89.96(4)
_cell_formula_units_Z 4
_cell_length_a 9.019(5)
_cell_length_b 14.953(9)
_cell_length_c 20.897(13)
_cell_measurement_reflns_used 9987
_cell_measurement_temperature 100(2)
_cell_measurement_theta_max 25.85
_cell_measurement_theta_min 2.54
_cell_volume 2804(3)
_computing_cell_refinement 'Saint+ ver. V8.34A (Bruker AXS)'
_computing_data_collection 'APEX2 ver. 2014.9 (Bruker AXS)'
_computing_data_reduction 'Saint+ ver. V8.34A (Bruker AXS)'
_computing_molecular_graphics 'ShelXLe (Huebschle et all, 2011)'
_computing_publication_material 'SHELXL-2014/7 (Sheldrick, 2014)'
_computing_structure_refinement 'SHELXL-2014/7 (Sheldrick, 2014)'
_computing_structure_solution 'SHELXT (Sheldrick, 2012)'
_diffrn_ambient_temperature 100(2)
_diffrn_detector 'CCD area detector (Apex2)'
_diffrn_detector_area_resol_mean 8.333
_diffrn_measured_fraction_theta_full 0.980
_diffrn_measured_fraction_theta_max 0.974
_diffrn_measurement_device_type 'Bruker X8-APEX II'
_diffrn_measurement_method '\f and \w scans'
_diffrn_radiation_type MoK\a
_diffrn_radiation_wavelength 0.71073
_diffrn_reflns_av_R_equivalents 0.0366
_diffrn_reflns_av_unetI/netI 0.0575
_diffrn_reflns_Laue_measured_fraction_full 0.980
_diffrn_reflns_Laue_measured_fraction_max 0.974
_diffrn_reflns_limit_h_max 9
_diffrn_reflns_limit_h_min -11
_diffrn_reflns_limit_k_max 12
_diffrn_reflns_limit_k_min -18
_diffrn_reflns_limit_l_max 25
_diffrn_reflns_limit_l_min -25
_diffrn_reflns_number 28762
_diffrn_reflns_point_group_measured_fraction_full 0.980
_diffrn_reflns_point_group_measured_fraction_max 0.974
_diffrn_reflns_theta_full 25.242
_diffrn_reflns_theta_max 25.999
_diffrn_reflns_theta_min 1.635
_diffrn_source 'rotating-anode (Nonius FR-591)'
_exptl_absorpt_coefficient_mu 0.817
_exptl_absorpt_correction_T_max 0.7453
_exptl_absorpt_correction_T_min 0.6573
_exptl_absorpt_correction_type multi-scan
_exptl_absorpt_process_details 'SadAbs 2014/5 (Bruker AXS)'
_exptl_crystal_colour green
_exptl_crystal_density_diffrn 1.341
_exptl_crystal_description block
_exptl_crystal_F_000 1196
_exptl_crystal_size_max 0.250
_exptl_crystal_size_mid 0.200
_exptl_crystal_size_min 0.100
_refine_diff_density_max 0.813
_refine_diff_density_min -0.569
_refine_diff_density_rms 0.076
_refine_ls_extinction_method none
_refine_ls_goodness_of_fit_ref 1.042
_refine_ls_hydrogen_treatment constr
_refine_ls_matrix_type full
_refine_ls_number_parameters 705
_refine_ls_number_reflns 10735
_refine_ls_number_restraints 0
_refine_ls_restrained_S_all 1.042
_refine_ls_R_factor_all 0.0763
_refine_ls_R_factor_gt 0.0481
_refine_ls_shift/su_max 0.001
_refine_ls_shift/su_mean 0.000
_refine_ls_structure_factor_coef Fsqd
_refine_ls_weighting_details 'w=1/[\s^2^(Fo^2^)+(0.0394P)^2^+4.4257P] where P=(Fo^2^+2Fc^2^)/3'
_refine_ls_weighting_scheme calc
_refine_ls_wR_factor_gt 0.1029
_refine_ls_wR_factor_ref 0.1156
_reflns_Friedel_coverage 0.000
_reflns_number_gt 7810
_reflns_number_total 10735
_reflns_threshold_expression 'I > 2\s(I)'
_cod_data_source_file cs6b02918_si_002.cif
_cod_data_source_block MaHa201_multiscan_a
_cod_database_code 4516724
_shelx_shelxl_version_number 2014/7
_shelx_space_group_comment
;
The symmetry employed for this shelxl refinement is uniquely defined
by the following loop, which should always be used as a source of
symmetry information in preference to the above space-group names.
They are only intended as comments.
;
_shelx_estimated_absorpt_t_min 0.822
_shelx_estimated_absorpt_t_max 0.923

loop_
_space_group_symop_operation_xyz
'x, y, z'
'-x, -y, -z'

loop_
_atom_site_label
_atom_site_type_symbol
_atom_site_fract_x
_atom_site_fract_y
_atom_site_fract_z
_atom_site_U_iso_or_equiv
_atom_site_adp_type
_atom_site_occupancy
_atom_site_site_symmetry_order
_atom_site_calc_flag
_atom_site_refinement_flags_posn
_atom_site_refinement_flags_adp
Cu1 Cu 0.95871(4) 0.56412(2) 0.25042(2) 0.01457(11) Uani 1 1 d . .
Cu2 Cu 0.43808(4) 0.06490(2) 0.24785(2) 0.01469(11) Uani 1 1 d . .
O1 O 0.8315(2) 0.62682(14) 0.19078(11) 0.0183(5) Uani 1 1 d . .
O2 O 1.1454(2) 0.61049(14) 0.19242(11) 0.0184(5) Uani 1 1 d . .
O3 O 0.9157(2) 0.66386(14) 0.31508(11) 0.0175(5) Uani 1 1 d . .
O4 O 1.0935(2) 0.50714(14) 0.30991(11) 0.0197(5) Uani 1 1 d . .
O5 O 0.4572(2) 0.16629(14) 0.31223(11) 0.0172(5) Uani 1 1 d . .
O6 O 0.2782(2) 0.00967(14) 0.30651(11) 0.0186(5) Uani 1 1 d . .
O7 O 0.2759(2) 0.11043(14) 0.19040(11) 0.0172(5) Uani 1 1 d . .
O8 O 0.5892(2) 0.12577(14) 0.18713(11) 0.0180(5) Uani 1 1 d . .
N1 N 0.7221(3) 0.41914(17) 0.27700(13) 0.0163(6) Uani 1 1 d . .
N2 N 0.9055(3) 0.37122(16) 0.21675(13) 0.0164(6) Uani 1 1 d . .
N3 N 0.5161(3) -0.12703(17) 0.22292(13) 0.0162(6) Uani 1 1 d . .
N4 N 0.6701(3) -0.07465(16) 0.28377(13) 0.0158(6) Uani 1 1 d . .
C1 C 0.8538(3) 0.4455(2) 0.24622(15) 0.0143(7) Uani 1 1 d . .
C2 C 0.6906(4) 0.3299(2) 0.26759(17) 0.0213(8) Uani 1 1 d . .
H2 H 0.6051 0.2967 0.2846 0.026 Uiso 1 1 calc R U
C3 C 0.8056(4) 0.3002(2) 0.22954(17) 0.0204(8) Uani 1 1 d . .
H3 H 0.8167 0.2418 0.2142 0.025 Uiso 1 1 calc R U
C4 C 0.6357(3) 0.4777(2) 0.31802(16) 0.0174(7) Uani 1 1 d . .
C5 C 0.6657(4) 0.4787(2) 0.38250(17) 0.0212(8) Uani 1 1 d . .
C6 C 0.5940(4) 0.5420(2) 0.41957(18) 0.0251(8) Uani 1 1 d . .
H6 H 0.6140 0.5446 0.4633 0.030 Uiso 1 1 calc R U
C7 C 0.4932(4) 0.6021(2) 0.39440(18) 0.0255(8) Uani 1 1 d . .
C8 C 0.4614(4) 0.5959(2) 0.33131(17) 0.0212(8) Uani 1 1 d . .
H8 H 0.3893 0.6349 0.3145 0.025 Uiso 1 1 calc R U
C9 C 0.5317(3) 0.5342(2) 0.29144(17) 0.0180(7) Uani 1 1 d . .
C10 C 0.7740(4) 0.4132(2) 0.40962(18) 0.0285(9) Uani 1 1 d . .
H10A H 0.8015 0.4329 0.4510 0.043 Uiso 1 1 calc R U
H10B H 0.8634 0.4105 0.3797 0.043 Uiso 1 1 calc R U
H10C H 0.7277 0.3538 0.4158 0.043 Uiso 1 1 calc R U
C11 C 0.4173(4) 0.6724(3) 0.4347(2) 0.0369(10) Uani 1 1 d . .
H11A H 0.3092 0.6668 0.4341 0.055 Uiso 1 1 calc R U
H11B H 0.4491 0.7321 0.4171 0.055 Uiso 1 1 calc R U
H11C H 0.4443 0.6640 0.4791 0.055 Uiso 1 1 calc R U
C12 C 0.4952(4) 0.5299(2) 0.22285(17) 0.0235(8) Uani 1 1 d . .
H12A H 0.3942 0.5524 0.2187 0.035 Uiso 1 1 calc R U
H12B H 0.5012 0.4677 0.2103 0.035 Uiso 1 1 calc R U
H12C H 0.5662 0.5668 0.1948 0.035 Uiso 1 1 calc R U
C13 C 1.0420(4) 0.3709(2) 0.17604(16) 0.0163(7) Uani 1 1 d . .
C14 C 1.0388(4) 0.4016(2) 0.11197(16) 0.0183(7) Uani 1 1 d . .
C15 C 1.1733(4) 0.4067(2) 0.07470(17) 0.0211(8) Uani 1 1 d . .
H15 H 1.1745 0.4291 0.0312 0.025 Uiso 1 1 calc R U
C16 C 1.3068(4) 0.3804(2) 0.09870(18) 0.0223(8) Uani 1 1 d . .
C17 C 1.3025(4) 0.3459(2) 0.16192(17) 0.0200(8) Uani 1 1 d . .
H17 H 1.3922 0.3251 0.1782 0.024 Uiso 1 1 calc R U
C18 C 1.1718(4) 0.3409(2) 0.20204(16) 0.0177(7) Uani 1 1 d . .
C19 C 0.8946(4) 0.4279(2) 0.08467(17) 0.0226(8) Uani 1 1 d . .
H19A H 0.9147 0.4493 0.0396 0.034 Uiso 1 1 calc R U
H19B H 0.8475 0.4757 0.1093 0.034 Uiso 1 1 calc R U
H19C H 0.8280 0.3759 0.0873 0.034 Uiso 1 1 calc R U
C20 C 1.4536(4) 0.3891(2) 0.05814(19) 0.0314(9) Uani 1 1 d . .
H20A H 1.4995 0.3299 0.0548 0.047 Uiso 1 1 calc R U
H20B H 1.5200 0.4289 0.0783 0.047 Uiso 1 1 calc R U
H20C H 1.4365 0.4141 0.0151 0.047 Uiso 1 1 calc R U
C21 C 1.1757(4) 0.3036(2) 0.26978(17) 0.0262(8) Uani 1 1 d . .
H21A H 1.2619 0.3282 0.2886 0.039 Uiso 1 1 calc R U
H21B H 1.1836 0.2382 0.2701 0.039 Uiso 1 1 calc R U
H21C H 1.0843 0.3201 0.2951 0.039 Uiso 1 1 calc R U
C22 C 0.8692(4) 0.6496(2) 0.13227(17) 0.0177(7) Uani 1 1 d . .
C23 C 0.7429(4) 0.6773(2) 0.09257(17) 0.0239(8) Uani 1 1 d . .
H23A H 0.7831 0.6988 0.0494 0.036 Uiso 1 1 calc R U
H23B H 0.6860 0.7253 0.1132 0.036 Uiso 1 1 calc R U
H23C H 0.6774 0.6257 0.0893 0.036 Uiso 1 1 calc R U
C24 C 1.0130(4) 0.6518(2) 0.10244(17) 0.0187(7) Uani 1 1 d . .
H24 H 1.0246 0.6663 0.0575 0.022 Uiso 1 1 calc R U
C25 C 1.1430(4) 0.6342(2) 0.13404(17) 0.0188(7) Uani 1 1 d . .
C26 C 1.2918(4) 0.6471(2) 0.09540(18) 0.0265(8) Uani 1 1 d . .
H26A H 1.2758 0.6618 0.0502 0.040 Uiso 1 1 calc R U
H26B H 1.3496 0.5917 0.0987 0.040 Uiso 1 1 calc R U
H26C H 1.3463 0.6960 0.1123 0.040 Uiso 1 1 calc R U
C27 C 0.9422(4) 0.6573(2) 0.37314(17) 0.0188(7) Uani 1 1 d . .
C28 C 0.8761(4) 0.7283(2) 0.41617(18) 0.0284(9) Uani 1 1 d . .
H28A H 0.9011 0.7147 0.4604 0.043 Uiso 1 1 calc R U
H28B H 0.7677 0.7289 0.4150 0.043 Uiso 1 1 calc R U
H28C H 0.9169 0.7871 0.4009 0.043 Uiso 1 1 calc R U
C29 C 1.0307(4) 0.5910(2) 0.40139(17) 0.0222(8) Uani 1 1 d . .
H29 H 1.0446 0.5941 0.4458 0.027 Uiso 1 1 calc R U
C30 C 1.0997(4) 0.5207(2) 0.36866(17) 0.0194(7) Uani 1 1 d . .
C31 C 1.1886(4) 0.4532(2) 0.40608(18) 0.0265(8) Uani 1 1 d . .
H31A H 1.1961 0.4730 0.4496 0.040 Uiso 1 1 calc R U
H31B H 1.2886 0.4480 0.3843 0.040 Uiso 1 1 calc R U
H31C H 1.1387 0.3947 0.4085 0.040 Uiso 1 1 calc R U
C32 C 0.5513(3) -0.0512(2) 0.25107(15) 0.0143(7) Uani 1 1 d . .
C33 C 0.6108(4) -0.1968(2) 0.23734(17) 0.0206(8) Uani 1 1 d . .
H33 H 0.6071 -0.2561 0.2234 0.025 Uiso 1 1 calc R U
C34 C 0.7098(4) -0.1636(2) 0.27525(17) 0.0187(7) Uani 1 1 d . .
H34 H 0.7904 -0.1948 0.2926 0.022 Uiso 1 1 calc R U
C35 C 0.3967(4) -0.1297(2) 0.18133(16) 0.0168(7) Uani 1 1 d . .
C36 C 0.2558(4) -0.1594(2) 0.20668(16) 0.0178(7) Uani 1 1 d . .
C37 C 0.1407(4) -0.1526(2) 0.16618(17) 0.0212(8) Uani 1 1 d . .
H37 H 0.0439 -0.1725 0.1822 0.025 Uiso 1 1 calc R U
C38 C 0.1627(4) -0.1177(2) 0.10335(18) 0.0227(8) Uani 1 1 d . .
C39 C 0.3059(4) -0.0916(2) 0.07938(17) 0.0225(8) Uani 1 1 d . .
H39 H 0.3223 -0.0688 0.0360 0.027 Uiso 1 1 calc R U
C40 C 0.4252(4) -0.0981(2) 0.11727(16) 0.0186(7) Uani 1 1 d . .
C41 C 0.2250(4) -0.1977(2) 0.27384(17) 0.0222(8) Uani 1 1 d . .
H41A H 0.1354 -0.1701 0.2938 0.033 Uiso 1 1 calc R U
H41B H 0.3097 -0.1858 0.2986 0.033 Uiso 1 1 calc R U
H41C H 0.2097 -0.2626 0.2732 0.033 Uiso 1 1 calc R U
C42 C 0.0328(4) -0.1067(3) 0.0623(2) 0.0335(9) Uani 1 1 d . .
H42A H 0.0700 -0.0905 0.0177 0.050 Uiso 1 1 calc R U
H42B H -0.0328 -0.0594 0.0786 0.050 Uiso 1 1 calc R U
H42C H -0.0228 -0.1632 0.0638 0.050 Uiso 1 1 calc R U
C43 C 0.5793(4) -0.0721(2) 0.08975(17) 0.0229(8) Uani 1 1 d . .
H43A H 0.5740 -0.0397 0.0480 0.034 Uiso 1 1 calc R U
H43B H 0.6395 -0.1262 0.0842 0.034 Uiso 1 1 calc R U
H43C H 0.6249 -0.0336 0.1191 0.034 Uiso 1 1 calc R U
C44 C 0.7372(3) -0.0135(2) 0.32454(16) 0.0157(7) Uani 1 1 d . .
C45 C 0.8496(4) 0.0444(2) 0.29748(16) 0.0185(7) Uani 1 1 d . .
C46 C 0.9011(4) 0.1071(2) 0.33703(17) 0.0201(8) Uani 1 1 d . .
H46 H 0.9759 0.1483 0.3195 0.024 Uiso 1 1 calc R U
C47 C 0.8483(4) 0.1122(2) 0.40058(18) 0.0208(8) Uani 1 1 d . .
C48 C 0.7392(4) 0.0505(2) 0.42596(17) 0.0188(7) Uani 1 1 d . .
H48 H 0.7028 0.0524 0.4699 0.023 Uiso 1 1 calc R U
C49 C 0.6831(3) -0.0130(2) 0.38880(17) 0.0175(7) Uani 1 1 d . .
C50 C 0.9123(4) 0.0395(2) 0.22923(17) 0.0239(8) Uani 1 1 d . .
H50A H 1.0074 0.0718 0.2230 0.036 Uiso 1 1 calc R U
H50B H 0.8425 0.0667 0.2005 0.036 Uiso 1 1 calc R U
H50C H 0.9282 -0.0233 0.2195 0.036 Uiso 1 1 calc R U
C51 C 0.9085(4) 0.1802(2) 0.44234(19) 0.0281(9) Uani 1 1 d . .
H51A H 0.8265 0.2051 0.4696 0.042 Uiso 1 1 calc R U
H51B H 0.9583 0.2285 0.4151 0.042 Uiso 1 1 calc R U
H51C H 0.9800 0.1513 0.4696 0.042 Uiso 1 1 calc R U
C52 C 0.5668(4) -0.0794(2) 0.41726(17) 0.0210(8) Uani 1 1 d . .
H52A H 0.5347 -0.0646 0.4614 0.032 Uiso 1 1 calc R U
H52B H 0.6090 -0.1399 0.4176 0.032 Uiso 1 1 calc R U
H52C H 0.4812 -0.0771 0.3913 0.032 Uiso 1 1 calc R U
C53 C 0.3993(4) 0.1628(2) 0.36918(17) 0.0172(7) Uani 1 1 d . .
C54 C 0.4453(4) 0.2351(2) 0.41174(17) 0.0251(8) Uani 1 1 d . .
H54A H 0.3829 0.2311 0.4525 0.038 Uiso 1 1 calc R U
H54B H 0.4328 0.2941 0.3901 0.038 Uiso 1 1 calc R U
H54C H 0.5498 0.2268 0.4201 0.038 Uiso 1 1 calc R U
C55 C 0.2963(4) 0.0976(2) 0.39659(17) 0.0192(7) Uani 1 1 d . .
H55 H 0.2604 0.1026 0.4403 0.023 Uiso 1 1 calc R U
C56 C 0.2431(3) 0.0264(2) 0.36443(17) 0.0182(7) Uani 1 1 d . .
C57 C 0.1359(4) -0.0396(2) 0.40161(17) 0.0221(8) Uani 1 1 d . .
H57A H 0.0994 -0.0150 0.4425 0.033 Uiso 1 1 calc R U
H57B H 0.1875 -0.0962 0.4102 0.033 Uiso 1 1 calc R U
H57C H 0.0518 -0.0504 0.3762 0.033 Uiso 1 1 calc R U
C58 C 0.2990(4) 0.1328(2) 0.13146(17) 0.0178(7) Uani 1 1 d . .
C59 C 0.1645(4) 0.1455(2) 0.09362(18) 0.0246(8) Uani 1 1 d . .
H59A H 0.1965 0.1510 0.0476 0.037 Uiso 1 1 calc R U
H59B H 0.1119 0.2000 0.1063 0.037 Uiso 1 1 calc R U
H59C H 0.0979 0.0937 0.1025 0.037 Uiso 1 1 calc R U
C60 C 0.4411(4) 0.1491(2) 0.09897(17) 0.0185(7) Uani 1 1 d . .
H60 H 0.4461 0.1619 0.0538 0.022 Uiso 1 1 calc R U
C61 C 0.5739(4) 0.14789(19) 0.12812(17) 0.0165(7) Uani 1 1 d . .
C62 C 0.7154(4) 0.1746(2) 0.08868(18) 0.0249(8) Uani 1 1 d . .
H62A H 0.6940 0.1892 0.0441 0.037 Uiso 1 1 calc R U
H62B H 0.7862 0.1248 0.0898 0.037 Uiso 1 1 calc R U
H62C H 0.7586 0.2270 0.1064 0.037 Uiso 1 1 calc R U

loop_
_atom_site_aniso_label
_atom_site_aniso_U_11
_atom_site_aniso_U_22
_atom_site_aniso_U_33
_atom_site_aniso_U_23
_atom_site_aniso_U_13
_atom_site_aniso_U_12
Cu1 0.0140(2) 0.00924(19) 0.0210(2) 0.00057(16) -0.00526(17) 0.00091(15)
Cu2 0.0136(2) 0.00912(19) 0.0212(2) 0.00060(16) -0.00156(16) 0.00140(15)
O1 0.0195(12) 0.0163(11) 0.0190(14) 0.0032(10) -0.0034(10) 0.0034(9)
O2 0.0158(12) 0.0191(12) 0.0204(14) 0.0007(10) -0.0030(10) 0.0018(9)
O3 0.0210(12) 0.0123(11) 0.0200(14) -0.0019(9) -0.0066(10) 0.0039(9)
O4 0.0209(12) 0.0158(12) 0.0233(14) 0.0015(10) -0.0088(10) 0.0022(9)
O5 0.0186(12) 0.0143(11) 0.0188(14) -0.0018(9) -0.0014(10) 0.0002(9)
O6 0.0186(12) 0.0162(11) 0.0211(14) -0.0027(10) 0.0000(10) 0.0005(9)
O7 0.0158(12) 0.0168(11) 0.0191(14) 0.0001(10) -0.0031(10) 0.0020(9)
O8 0.0173(12) 0.0169(11) 0.0197(14) 0.0013(10) -0.0022(10) 0.0015(9)
N1 0.0146(14) 0.0122(13) 0.0222(16) -0.0004(11) -0.0027(12) 0.0008(11)
N2 0.0179(15) 0.0097(13) 0.0223(17) -0.0023(11) -0.0053(12) 0.0000(11)
N3 0.0185(14) 0.0105(13) 0.0201(16) -0.0013(11) -0.0041(12) 0.0017(11)
N4 0.0129(14) 0.0110(13) 0.0237(17) -0.0007(11) -0.0026(12) 0.0046(10)
C1 0.0104(16) 0.0149(15) 0.0181(18) 0.0004(13) -0.0052(13) 0.0022(12)
C2 0.0223(19) 0.0153(17) 0.026(2) 0.0011(14) -0.0044(16) -0.0060(14)
C3 0.0250(19) 0.0115(16) 0.025(2) 0.0008(14) -0.0050(15) -0.0016(13)
C4 0.0140(16) 0.0131(15) 0.024(2) 0.0002(14) 0.0013(14) -0.0029(12)
C5 0.0175(18) 0.0209(17) 0.025(2) 0.0013(15) -0.0033(15) -0.0077(14)
C6 0.026(2) 0.030(2) 0.019(2) -0.0038(16) 0.0009(15) -0.0140(16)
C7 0.0190(18) 0.0215(18) 0.035(2) -0.0070(16) 0.0080(16) -0.0088(14)
C8 0.0161(17) 0.0157(16) 0.031(2) 0.0000(15) 0.0026(15) 0.0017(13)
C9 0.0107(16) 0.0178(16) 0.025(2) 0.0011(14) -0.0003(14) -0.0025(13)
C10 0.029(2) 0.030(2) 0.027(2) 0.0076(16) -0.0099(17) -0.0074(16)
C11 0.033(2) 0.034(2) 0.043(3) -0.0186(19) 0.0113(19) -0.0070(18)
C12 0.0182(18) 0.0276(19) 0.025(2) 0.0008(16) -0.0039(15) 0.0045(15)
C13 0.0178(17) 0.0094(15) 0.022(2) -0.0045(13) -0.0007(14) 0.0015(12)
C14 0.0253(19) 0.0070(15) 0.023(2) -0.0025(13) -0.0035(15) 0.0013(13)
C15 0.030(2) 0.0125(16) 0.020(2) 0.0012(14) -0.0017(15) 0.0023(14)
C16 0.0267(19) 0.0110(16) 0.029(2) -0.0029(15) 0.0026(16) 0.0012(14)
C17 0.0168(17) 0.0139(16) 0.030(2) -0.0048(15) -0.0055(15) 0.0047(13)
C18 0.0239(18) 0.0061(14) 0.024(2) -0.0046(13) -0.0027(15) 0.0000(13)
C19 0.027(2) 0.0155(17) 0.026(2) -0.0008(15) -0.0073(16) 0.0042(14)
C20 0.028(2) 0.026(2) 0.038(3) 0.0016(17) 0.0071(18) 0.0030(16)
C21 0.027(2) 0.027(2) 0.025(2) -0.0010(16) -0.0061(16) 0.0054(16)
C22 0.0207(18) 0.0074(15) 0.026(2) -0.0037(14) -0.0084(15) 0.0038(13)
C23 0.0244(19) 0.0228(18) 0.025(2) -0.0019(15) -0.0057(16) 0.0082(15)
C24 0.0238(19) 0.0160(16) 0.0163(19) -0.0008(14) -0.0012(14) 0.0011(14)
C25 0.0186(18) 0.0121(16) 0.026(2) -0.0029(14) -0.0021(15) -0.0014(13)
C26 0.0231(19) 0.028(2) 0.027(2) 0.0004(16) 0.0030(16) 0.0020(15)
C27 0.0178(17) 0.0144(16) 0.024(2) -0.0019(14) -0.0022(15) -0.0017(13)
C28 0.035(2) 0.0239(19) 0.027(2) -0.0085(16) -0.0072(17) 0.0046(16)
C29 0.0241(19) 0.0228(18) 0.021(2) 0.0003(15) -0.0085(15) 0.0011(14)
C30 0.0144(17) 0.0169(17) 0.027(2) 0.0027(15) -0.0058(14) -0.0032(13)
C31 0.028(2) 0.0230(19) 0.030(2) 0.0020(16) -0.0120(17) 0.0040(15)
C32 0.0134(16) 0.0115(15) 0.0178(18) 0.0002(13) -0.0007(13) -0.0021(12)
C33 0.0214(18) 0.0152(16) 0.025(2) 0.0006(14) -0.0025(15) 0.0031(14)
C34 0.0190(17) 0.0110(15) 0.026(2) 0.0015(14) -0.0024(15) 0.0065(13)
C35 0.0197(17) 0.0106(15) 0.021(2) -0.0059(14) -0.0043(14) 0.0032(13)
C36 0.0216(18) 0.0103(15) 0.022(2) -0.0063(14) -0.0023(14) 0.0004(13)
C37 0.0190(18) 0.0146(16) 0.030(2) -0.0045(15) -0.0021(15) 0.0016(13)
C38 0.027(2) 0.0123(16) 0.031(2) -0.0060(15) -0.0108(16) 0.0025(14)
C39 0.035(2) 0.0117(16) 0.021(2) 0.0004(14) -0.0067(16) -0.0020(14)
C40 0.0264(19) 0.0081(15) 0.022(2) -0.0045(13) -0.0013(15) 0.0007(13)
C41 0.0234(19) 0.0194(17) 0.024(2) -0.0030(15) -0.0009(15) -0.0027(14)
C42 0.035(2) 0.029(2) 0.038(3) -0.0027(18) -0.0177(19) 0.0010(17)
C43 0.029(2) 0.0160(17) 0.023(2) 0.0003(15) -0.0007(16) 0.0013(14)
C44 0.0124(16) 0.0135(15) 0.022(2) -0.0004(13) -0.0067(14) 0.0052(12)
C45 0.0140(17) 0.0196(17) 0.022(2) 0.0055(14) -0.0044(14) 0.0046(13)
C46 0.0146(17) 0.0159(16) 0.030(2) 0.0074(15) -0.0074(15) -0.0020(13)
C47 0.0170(17) 0.0141(16) 0.032(2) 0.0008(15) -0.0097(15) 0.0039(13)
C48 0.0183(17) 0.0193(17) 0.0189(19) 0.0000(14) -0.0037(14) 0.0062(13)
C49 0.0124(16) 0.0141(16) 0.026(2) -0.0005(14) -0.0036(14) 0.0065(13)
C50 0.0207(19) 0.0268(19) 0.024(2) 0.0055(15) -0.0024(15) -0.0017(15)
C51 0.031(2) 0.0209(18) 0.034(2) -0.0022(16) -0.0092(17) 0.0010(15)
C52 0.0166(17) 0.0218(18) 0.024(2) 0.0013(15) -0.0001(15) 0.0022(14)
C53 0.0163(17) 0.0153(16) 0.021(2) 0.0002(14) -0.0071(14) 0.0053(13)
C54 0.028(2) 0.0239(19) 0.024(2) -0.0060(15) -0.0020(16) -0.0044(15)
C55 0.0210(18) 0.0212(17) 0.0149(19) -0.0001(14) 0.0004(14) 0.0033(14)
C56 0.0124(16) 0.0140(16) 0.028(2) 0.0047(14) -0.0063(14) 0.0040(13)
C57 0.0195(18) 0.0185(17) 0.027(2) 0.0037(15) 0.0013(15) -0.0015(14)
C58 0.0200(18) 0.0096(15) 0.024(2) -0.0031(14) -0.0053(15) 0.0027(13)
C59 0.0212(19) 0.0273(19) 0.026(2) 0.0006(16) -0.0069(15) 0.0020(15)
C60 0.0209(18) 0.0157(16) 0.0186(19) 0.0012(14) -0.0013(14) 0.0023(13)
C61 0.0173(17) 0.0071(14) 0.026(2) -0.0037(14) -0.0020(14) 0.0025(12)
C62 0.0209(19) 0.0275(19) 0.026(2) -0.0013(16) 0.0009(16) -0.0027(15)

loop_
_atom_type_symbol
_atom_type_description
_atom_type_scat_dispersion_real
_atom_type_scat_dispersion_imag
_atom_type_scat_source
C C 0.0033 0.0016 'International Tables Vol C Tables 4.2.6.8 and 6.1.1.4'
H H 0.0000 0.0000 'International Tables Vol C Tables 4.2.6.8 and 6.1.1.4'
N N 0.0061 0.0033 'International Tables Vol C Tables 4.2.6.8 and 6.1.1.4'
O O 0.0106 0.0060 'International Tables Vol C Tables 4.2.6.8 and 6.1.1.4'
Cu Cu 0.3201 1.2651 'International Tables Vol C Tables 4.2.6.8 and 6.1.1.4'

loop_
_geom_angle_atom_site_label_1
_geom_angle_atom_site_label_2
_geom_angle_atom_site_label_3
_geom_angle
O1 Cu1 O4 176.82(9)
O1 Cu1 C1 93.49(12)
O4 Cu1 C1 89.64(11)
O1 Cu1 O3 89.51(10)
O4 Cu1 O3 88.94(10)
C1 Cu1 O3 128.90(11)
O1 Cu1 O2 89.17(10)
O4 Cu1 O2 88.53(10)
C1 Cu1 O2 126.74(11)
O3 Cu1 O2 104.27(10)
O6 Cu2 O8 176.39(9)
O6 Cu2 C32 89.67(12)
O8 Cu2 C32 93.64(12)
O6 Cu2 O7 87.59(10)
O8 Cu2 O7 89.15(10)
C32 Cu2 O7 131.45(11)
O6 Cu2 O5 89.42(10)
O8 Cu2 O5 89.90(10)
C32 Cu2 O5 124.13(11)
O7 Cu2 O5 104.31(9)
C22 O1 Cu1 125.5(2)
C25 O2 Cu1 123.6(2)
C27 O3 Cu1 124.5(2)
C30 O4 Cu1 127.4(2)
C53 O5 Cu2 124.3(2)
C56 O6 Cu2 127.7(2)
C58 O7 Cu2 124.4(2)
C61 O8 Cu2 125.6(2)
C1 N1 C2 111.9(3)
C1 N1 C4 121.4(3)
C2 N1 C4 126.5(3)
C1 N2 C3 110.7(3)
C1 N2 C13 122.6(3)
C3 N2 C13 126.6(3)
C32 N3 C33 111.9(3)
C32 N3 C35 121.8(3)
C33 N3 C35 126.3(3)
C32 N4 C34 111.3(3)
C32 N4 C44 122.0(2)
C34 N4 C44 126.6(3)
N1 C1 N2 104.1(3)
N1 C1 Cu1 127.6(2)
N2 C1 Cu1 128.0(2)
C3 C2 N1 106.1(3)
C3 C2 H2 127.0
N1 C2 H2 127.0
C2 C3 N2 107.2(3)
C2 C3 H3 126.4
N2 C3 H3 126.4
C9 C4 C5 122.6(3)
C9 C4 N1 119.1(3)
C5 C4 N1 118.3(3)
C6 C5 C4 117.7(3)
C6 C5 C10 121.9(3)
C4 C5 C10 120.5(3)
C5 C6 C7 121.7(3)
C5 C6 H6 119.2
C7 C6 H6 119.2
C8 C7 C6 118.7(3)
C8 C7 C11 119.8(3)
C6 C7 C11 121.5(4)
C7 C8 C9 122.1(3)
C7 C8 H8 118.9
C9 C8 H8 118.9
C4 C9 C8 117.1(3)
C4 C9 C12 122.3(3)
C8 C9 C12 120.6(3)
C5 C10 H10A 109.5
C5 C10 H10B 109.5
H10A C10 H10B 109.5
C5 C10 H10C 109.5
H10A C10 H10C 109.5
H10B C10 H10C 109.5
C7 C11 H11A 109.5
C7 C11 H11B 109.5
H11A C11 H11B 109.5
C7 C11 H11C 109.5
H11A C11 H11C 109.5
H11B C11 H11C 109.5
C9 C12 H12A 109.5
C9 C12 H12B 109.5
H12A C12 H12B 109.5
C9 C12 H12C 109.5
H12A C12 H12C 109.5
H12B C12 H12C 109.5
C14 C13 C18 122.8(3)
C14 C13 N2 118.1(3)
C18 C13 N2 119.1(3)
C15 C14 C13 117.2(3)
C15 C14 C19 121.6(3)
C13 C14 C19 121.2(3)
C14 C15 C16 122.3(3)
C14 C15 H15 118.8
C16 C15 H15 118.8
C17 C16 C15 118.1(3)
C17 C16 C20 120.1(3)
C15 C16 C20 121.8(3)
C18 C17 C16 122.3(3)
C18 C17 H17 118.9
C16 C17 H17 118.9
C17 C18 C13 117.2(3)
C17 C18 C21 119.4(3)
C13 C18 C21 123.4(3)
C14 C19 H19A 109.5
C14 C19 H19B 109.5
H19A C19 H19B 109.5
C14 C19 H19C 109.5
H19A C19 H19C 109.5
H19B C19 H19C 109.5
C16 C20 H20A 109.5
C16 C20 H20B 109.5
H20A C20 H20B 109.5
C16 C20 H20C 109.5
H20A C20 H20C 109.5
H20B C20 H20C 109.5
C18 C21 H21A 109.5
C18 C21 H21B 109.5
H21A C21 H21B 109.5
C18 C21 H21C 109.5
H21A C21 H21C 109.5
H21B C21 H21C 109.5
O1 C22 C24 126.5(3)
O1 C22 C23 115.3(3)
C24 C22 C23 118.2(3)
C22 C23 H23A 109.5
C22 C23 H23B 109.5
H23A C23 H23B 109.5
C22 C23 H23C 109.5
H23A C23 H23C 109.5
H23B C23 H23C 109.5
C22 C24 C25 124.8(3)
C22 C24 H24 117.6
C25 C24 H24 117.6
O2 C25 C24 125.0(3)
O2 C25 C26 116.9(3)
C24 C25 C26 118.0(3)
C25 C26 H26A 109.5
C25 C26 H26B 109.5
H26A C26 H26B 109.5
C25 C26 H26C 109.5
H26A C26 H26C 109.5
H26B C26 H26C 109.5
O3 C27 C29 125.6(3)
O3 C27 C28 117.1(3)
C29 C27 C28 117.3(3)
C27 C28 H28A 109.5
C27 C28 H28B 109.5
H28A C28 H28B 109.5
C27 C28 H28C 109.5
H28A C28 H28C 109.5
H28B C28 H28C 109.5
C30 C29 C27 124.6(3)
C30 C29 H29 117.7
C27 C29 H29 117.7
O4 C30 C29 125.9(3)
O4 C30 C31 115.7(3)
C29 C30 C31 118.5(3)
C30 C31 H31A 109.5
C30 C31 H31B 109.5
H31A C31 H31B 109.5
C30 C31 H31C 109.5
H31A C31 H31C 109.5
H31B C31 H31C 109.5
N4 C32 N3 104.1(3)
N4 C32 Cu2 129.8(2)
N3 C32 Cu2 126.0(2)
C34 C33 N3 106.3(3)
C34 C33 H33 126.8
N3 C33 H33 126.8
C33 C34 N4 106.4(3)
C33 C34 H34 126.8
N4 C34 H34 126.8
C40 C35 C36 122.3(3)
C40 C35 N3 118.2(3)
C36 C35 N3 119.4(3)
C37 C36 C35 117.3(3)
C37 C36 C41 119.6(3)
C35 C36 C41 123.1(3)
C38 C37 C36 122.1(3)
C38 C37 H37 118.9
C36 C37 H37 118.9
C37 C38 C39 118.7(3)
C37 C38 C42 120.3(3)
C39 C38 C42 121.0(3)
C40 C39 C38 121.6(3)
C40 C39 H39 119.2
C38 C39 H39 119.2
C39 C40 C35 117.8(3)
C39 C40 C43 120.6(3)
C35 C40 C43 121.5(3)
C36 C41 H41A 109.5
C36 C41 H41B 109.5
H41A C41 H41B 109.5
C36 C41 H41C 109.5
H41A C41 H41C 109.5
H41B C41 H41C 109.5
C38 C42 H42A 109.5
C38 C42 H42B 109.5
H42A C42 H42B 109.5
C38 C42 H42C 109.5
H42A C42 H42C 109.5
H42B C42 H42C 109.5
C40 C43 H43A 109.5
C40 C43 H43B 109.5
H43A C43 H43B 109.5
C40 C43 H43C 109.5
H43A C43 H43C 109.5
H43B C43 H43C 109.5
C49 C44 C45 122.6(3)
C49 C44 N4 118.4(3)
C45 C44 N4 119.0(3)
C46 C45 C44 116.8(3)
C46 C45 C50 121.3(3)
C44 C45 C50 121.9(3)
C47 C46 C45 122.8(3)
C47 C46 H46 118.6
C45 C46 H46 118.6
C46 C47 C48 118.0(3)
C46 C47 C51 121.3(3)
C48 C47 C51 120.6(3)
C49 C48 C47 121.7(3)
C49 C48 H48 119.1
C47 C48 H48 119.1
C48 C49 C44 117.9(3)
C48 C49 C52 120.9(3)
C44 C49 C52 121.2(3)
C45 C50 H50A 109.5
C45 C50 H50B 109.5
H50A C50 H50B 109.5
C45 C50 H50C 109.5
H50A C50 H50C 109.5
H50B C50 H50C 109.5
C47 C51 H51A 109.5
C47 C51 H51B 109.5
H51A C51 H51B 109.5
C47 C51 H51C 109.5
H51A C51 H51C 109.5
H51B C51 H51C 109.5
C49 C52 H52A 109.5
C49 C52 H52B 109.5
H52A C52 H52B 109.5
C49 C52 H52C 109.5
H52A C52 H52C 109.5
H52B C52 H52C 109.5
O5 C53 C55 125.6(3)
O5 C53 C54 116.7(3)
C55 C53 C54 117.7(3)
C53 C54 H54A 109.5
C53 C54 H54B 109.5
H54A C54 H54B 109.5
C53 C54 H54C 109.5
H54A C54 H54C 109.5
H54B C54 H54C 109.5
C56 C55 C53 125.1(3)
C56 C55 H55 117.5
C53 C55 H55 117.5
O6 C56 C55 126.0(3)
O6 C56 C57 115.5(3)
C55 C56 C57 118.4(3)
C56 C57 H57A 109.5
C56 C57 H57B 109.5
H57A C57 H57B 109.5
C56 C57 H57C 109.5
H57A C57 H57C 109.5
H57B C57 H57C 109.5
O7 C58 C60 124.6(3)
O7 C58 C59 117.2(3)
C60 C58 C59 118.1(3)
C58 C59 H59A 109.5
C58 C59 H59B 109.5
H59A C59 H59B 109.5
C58 C59 H59C 109.5
H59A C59 H59C 109.5
H59B C59 H59C 109.5
C61 C60 C58 124.9(3)
C61 C60 H60 117.6
C58 C60 H60 117.6
O8 C61 C60 126.0(3)
O8 C61 C62 114.8(3)
C60 C61 C62 119.2(3)
C61 C62 H62A 109.5
C61 C62 H62B 109.5
H62A C62 H62B 109.5
C61 C62 H62C 109.5
H62A C62 H62C 109.5
H62B C62 H62C 109.5

loop_
_geom_bond_atom_site_label_1
_geom_bond_atom_site_label_2
_geom_bond_distance
Cu1 O1 1.965(2)
Cu1 O4 1.972(2)
Cu1 C1 2.020(3)
Cu1 O3 2.081(2)
Cu1 O2 2.086(2)
Cu2 O6 1.964(2)
Cu2 O8 1.970(2)
Cu2 C32 2.014(3)
Cu2 O7 2.061(2)
Cu2 O5 2.098(2)
O1 C22 1.269(4)
O2 C25 1.254(4)
O3 C27 1.255(4)
O4 C30 1.261(4)
O5 C53 1.257(4)
O6 C56 1.263(4)
O7 C58 1.259(4)
O8 C61 1.278(4)
N1 C1 1.350(4)
N1 C2 1.392(4)
N1 C4 1.441(4)
N2 C1 1.363(4)
N2 C3 1.392(4)
N2 C13 1.436(4)
N3 C32 1.356(4)
N3 C33 1.385(4)
N3 C35 1.441(4)
N4 C32 1.355(4)
N4 C34 1.394(4)
N4 C44 1.449(4)
C2 C3 1.343(5)
C2 H2 0.9500
C3 H3 0.9500
C4 C9 1.392(5)
C4 C5 1.397(5)
C5 C6 1.382(5)
C5 C10 1.505(5)
C6 C7 1.392(5)
C6 H6 0.9500
C7 C8 1.381(5)
C7 C11 1.511(5)
C8 C9 1.393(5)
C8 H8 0.9500
C9 C12 1.502(5)
C10 H10A 0.9800
C10 H10B 0.9800
C10 H10C 0.9800
C11 H11A 0.9800
C11 H11B 0.9800
C11 H11C 0.9800
C12 H12A 0.9800
C12 H12B 0.9800
C12 H12C 0.9800
C13 C14 1.394(5)
C13 C18 1.396(5)
C14 C15 1.385(5)
C14 C19 1.507(5)
C15 C16 1.391(5)
C15 H15 0.9500
C16 C17 1.389(5)
C16 C20 1.513(5)
C17 C18 1.387(5)
C17 H17 0.9500
C18 C21 1.496(5)
C19 H19A 0.9800
C19 H19B 0.9800
C19 H19C 0.9800
C20 H20A 0.9800
C20 H20B 0.9800
C20 H20C 0.9800
C21 H21A 0.9800
C21 H21B 0.9800
C21 H21C 0.9800
C22 C24 1.390(5)
C22 C23 1.510(5)
C23 H23A 0.9800
C23 H23B 0.9800
C23 H23C 0.9800
C24 C25 1.411(5)
C24 H24 0.9500
C25 C26 1.513(5)
C26 H26A 0.9800
C26 H26B 0.9800
C26 H26C 0.9800
C27 C29 1.409(5)
C27 C28 1.518(5)
C28 H28A 0.9800
C28 H28B 0.9800
C28 H28C 0.9800
C29 C30 1.401(5)
C29 H29 0.9500
C30 C31 1.515(5)
C31 H31A 0.9800
C31 H31B 0.9800
C31 H31C 0.9800
C33 C34 1.354(5)
C33 H33 0.9500
C34 H34 0.9500
C35 C40 1.398(5)
C35 C36 1.398(5)
C36 C37 1.395(5)
C36 C41 1.491(5)
C37 C38 1.384(5)
C37 H37 0.9500
C38 C39 1.393(5)
C38 C42 1.514(5)
C39 C40 1.389(5)
C39 H39 0.9500
C40 C43 1.502(5)
C41 H41A 0.9800
C41 H41B 0.9800
C41 H41C 0.9800
C42 H42A 0.9800
C42 H42B 0.9800
C42 H42C 0.9800
C43 H43A 0.9800
C43 H43B 0.9800
C43 H43C 0.9800
C44 C49 1.390(5)
C44 C45 1.396(5)
C45 C46 1.389(5)
C45 C50 1.495(5)
C46 C47 1.379(5)
C46 H46 0.9500
C47 C48 1.399(5)
C47 C51 1.507(5)
C48 C49 1.382(5)
C48 H48 0.9500
C49 C52 1.507(5)
C50 H50A 0.9800
C50 H50B 0.9800
C50 H50C 0.9800
C51 H51A 0.9800
C51 H51B 0.9800
C51 H51C 0.9800
C52 H52A 0.9800
C52 H52B 0.9800
C52 H52C 0.9800
C53 C55 1.412(5)
C53 C54 1.516(5)
C54 H54A 0.9800
C54 H54B 0.9800
C54 H54C 0.9800
C55 C56 1.396(5)
C55 H55 0.9500
C56 C57 1.517(5)
C57 H57A 0.9800
C57 H57B 0.9800
C57 H57C 0.9800
C58 C60 1.413(5)
C58 C59 1.509(5)
C59 H59A 0.9800
C59 H59B 0.9800
C59 H59C 0.9800
C60 C61 1.389(5)
C60 H60 0.9500
C61 C62 1.502(5)
C62 H62A 0.9800
C62 H62B 0.9800
C62 H62C 0.9800
